data_2001630
loop_
_publ_author_name
'Kettmann, V.'
'Lokaj, J.'
'Ducamp-Sanguesa, C.'
'Figlarz, M.'
'Touboul, M.'

_publ_section_title
;
 Structure of <i>N</i>-(2-hydroxyethyl)ethylenediaminetriacetic acid
;
_journal_issue 6
_journal_name_full 'Acta Crystallographica Section C'
_journal_page_first 1182
_journal_page_last 1184
_journal_paper_doi 10.1107/S010827019201309X
_journal_volume 49
_journal_year 1993
_chemical_formula_sum 'C10 H18 N2 O7'
_chemical_formula_weight 278.3
_symmetry_cell_setting monoclinic
_symmetry_space_group_name_Hall 'P -2yc'
_symmetry_space_group_name_H-M 'P 1 c 1'
_atom_type_scat_source IntTabIV
_cell_angle_alpha 90
_cell_angle_beta 105.20(4)
_cell_angle_gamma 90
_cell_formula_units_Z 2
_cell_length_a 7.076(5)
_cell_length_b 8.218(7)
_cell_length_c 10.353(8)
_cell_measurement_reflns_used 15
_cell_measurement_temperature 293
_cell_measurement_theta_max 20
_cell_measurement_theta_min 6
_cell_volume 581.0(8)
_diffrn_measurement_device 'Syntex P2~1~'
_diffrn_measurement_method \q/2\q
_diffrn_radiation_type MoK\a
_diffrn_radiation_wavelength 0.71069
_diffrn_reflns_av_R_equivalents 0.023
_diffrn_reflns_limit_h_max 9
_diffrn_reflns_limit_h_min 0
_diffrn_reflns_limit_k_max 10
_diffrn_reflns_limit_k_min 0
_diffrn_reflns_limit_l_max 12
_diffrn_reflns_limit_l_min -13
_diffrn_reflns_number 1466
_diffrn_reflns_theta_max 27.5
_diffrn_standards_decay_% <5
_diffrn_standards_interval_count 100
_diffrn_standards_interval_time 120
_diffrn_standards_number 2
_exptl_absorpt_coefficient_mu 0.127
_exptl_absorpt_correction_type none
_exptl_crystal_colour colourless
_exptl_crystal_density_diffrn 1.592
_exptl_crystal_density_meas 1.580(10)
_exptl_crystal_density_method 'flotation in bromoform-cyclohexane'
_exptl_crystal_description prisms
_exptl_crystal_size_max 0.50
_exptl_crystal_size_mid 0.25
_exptl_crystal_size_min 0.20
_refine_diff_density_max 0.19
_refine_diff_density_min -0.19
_refine_ls_extinction_method none
_refine_ls_goodness_of_fit_obs 0.86
_refine_ls_number_parameters 228
_refine_ls_number_reflns 1218
_refine_ls_R_factor_obs 0.034
_refine_ls_shift/esd_max 0.09
_refine_ls_structure_factor_coef F
_refine_ls_weighting_details 'w = 1 if |F~o~| < 10, w = 10/|F~o~| if |F~o~| >= 10'
_refine_ls_weighting_scheme calc
_refine_ls_wR_factor_obs 0.042
_reflns_number_observed 1218
_reflns_number_total 1351
_reflns_observed_criterion I>2\s(I)
_cod_data_source_file ka1016.cif
_cod_data_source_block ka1016_structure_1_of_1
_cod_depositor_comments
;
The following automatic conversions were performed:

'_refine_ls_weighting_scheme' value 'w = 1 if |F~o~| < 10, w =
10/|F~o~| if |F~o~| >= 10' was changed to 'calc'. New tag
'_refine_ls_weighting_details' was created. The value of the new tag
was set to 'w = 1 if |F~o~| < 10, w = 10/|F~o~| if |F~o~| >= 10'.

Automatic conversion script
Id: cif_fix_values 3143 2015-03-26 13:38:13Z robertas 
;
_cod_original_cell_volume 581(2)
_cod_database_code 2001630

loop_
_atom_site_label
_atom_site_fract_x
_atom_site_fract_y
_atom_site_fract_z
C(1) .4238(2) .6198(2) .55290(10)
C(2) .3881(2) .5536(2) .41250(10)
C(3) .7682(2) .5342(2) .61520(10)
C(4) .9244(2) .5696(2) .54360(10)
C(5) .6550(2) .7705(2) .72780(10)
C(6) .8578(2) .8351(2) .78390(10)
C(7) .7899(2) 1.1065(2) .67190(10)
C(8) .6319(2) 1.0863(2) .54160(10)
C(9) 1.1259(2) 1.0139(2) .78110(10)
C(10) 1.2228(2) 1.1247(2) .70480(10)
N(1) .6303 .67390(10) .6021
N(2) .9241(2) .96450(10) .70370(10)
O(1) .2195(2) .48750(10) .36390(10)
O(2) .5092(2) .56910(10) .35050(10)
O(3) .9990(2) .44420(10) .50790(10)
O(4) .9671(2) .71090(10) .52670(10)
O(5) .5150(2) 1.20120(10) .51380(10)
O(6) .6342(2) .96220(10) .47430(10)
O(7) 1.2129(2) 1.0526(2) .58080(10)
H1(C1) .409(4) .537(3) .610(3)
H2(C1) .342(3) .717(3) .549(2)
H1(C3) .690(4) .437(3) .576(2)
H2(C3) .836(4) .511(3) .707(3)
H1(C5) .622(3) .702(3) .792(2)
H2(C5) .557(3) .856(3) .711(2)
H1(C6) .962(4) .751(3) .800(2)
H2(C6) .866(4) .880(3) .868(2)
H1(C7) .730(3) 1.124(3) .742(2)
H2(C7) .871(4) 1.191(3) .663(2)
H1(C9) 1.214(4) .917(3) .805(3)
H2(C9) 1.112(4) 1.069(3) .868(2)
H1(C10) 1.358(4) 1.139(3) .752(3)
H2(C10) 1.161(4) 1.233(3) .696(2)
H(N1) .656(3) .740(3) .539(2)
H(N2) .940(3) .918(3) .635(2)
H(O1) .123(4) .474(3) .443(3)
H(O7) 1.291(4) 1.112(4) .541(3)

loop_
_geom_angle_atom_site_label_1
_geom_angle_atom_site_label_2
_geom_angle_atom_site_label_3
_geom_angle
_geom_angle_publ_flag
C(1) C(2) O(1) 115.60(10) yes
C(1) C(2) O(2) 120.8(2) yes
O(1) C(2) O(2) 123.50(10) yes
C(3) C(4) O(3) 113.80(10) yes
C(3) C(4) O(4) 119.50(10) yes
O(3) C(4) O(4) 126.70(10) yes
C(7) C(8) O(5) 114.60(10) yes
C(7) C(8) O(6) 118.30(10) yes
O(5) C(8) O(6) 127.10(10) yes

loop_
_geom_bond_atom_site_label_1
_geom_bond_atom_site_label_2
_geom_bond_distance
_geom_bond_publ_flag
N(1) C(1) 1.484(2) no
C(1) C(2) 1.510(2) no
C(2) O(1) 1.288(2) yes
C(2) O(2) 1.205(2) yes
N(1) C(3) 1.489(2) no
C(3) C(4) 1.513(2) no
C(4) O(3) 1.257(2) yes
C(4) O(4) 1.224(2) yes
N(1) C(5) 1.496(2) no
C(5) C(6) 1.497(2) no
C(6) N(2) 1.498(2) no
N(2) C(7) 1.486(2) no
C(7) C(8) 1.519(2) no
C(8) O(5) 1.239(2) yes
C(8) O(6) 1.239(2) yes
N(2) C(9) 1.498(2) no
C(9) C(10) 1.486(3) no
C(10) O(7) 1.399(2) yes

loop_
_geom_torsion_atom_site_label_1
_geom_torsion_atom_site_label_2
_geom_torsion_atom_site_label_3
_geom_torsion_atom_site_label_4
_geom_torsion
N(1) C(5) C(6) N(2) 68.1(2)
O(2) C(2) C(1) N(1) -9.6(2)
O(4) C(4) C(3) N(1) 25.1(2)
O(6) C(8) C(7) N(2) -2.7(2)
N(2) C(9) C(10) O(7) -52.1(2)
